data_4339580
loop_
_publ_author_name
'Perruchas, Sandrine'
'Flores, Samuel'
'Jousselme, Bruno'
'Lobkovsky, Emil'
'Abru\~na, Hector'
'Disalvo, Francis J.'

_publ_section_title
;
 [W6S8] octahedral tungsten clusters functionalized with thiophene
 derivatives: toward polymerizable building blocks.
;
_journal_issue 21
_journal_name_full 'Inorganic chemistry'
_journal_page_first 8976
_journal_page_last 8987
_journal_paper_doi 10.1021/ic7010748
_journal_volume 46
_journal_year 2007
_chemical_formula_moiety C96H102P6S26W6
_chemical_formula_sum 'C96 H102 P6 S26 W6'
_chemical_formula_weight 3378.26
_chemical_name_common ' [W6S8(3T-PEt2)6]'
_chemical_name_systematic
;
 [W6S8(3T-PEt2)6]
;
_space_group_IT_number 14
_symmetry_cell_setting monoclinic
_symmetry_space_group_name_Hall '-P 2ybc'
_symmetry_space_group_name_H-M 'P 1 21/c 1'
_atom_sites_solution_hydrogens geom
_atom_sites_solution_primary direct
_atom_sites_solution_secondary difmap
_audit_creation_method SHELXL-97
_cell_angle_alpha 90.00
_cell_angle_beta 106.183(2)
_cell_angle_gamma 90.00
_cell_formula_units_Z 2
_cell_length_a 18.9053(12)
_cell_length_b 12.4825(8)
_cell_length_c 23.4470(15)
_cell_measurement_reflns_used 9245
_cell_measurement_temperature 173(2)
_cell_volume 5313.9(6)
_computing_cell_refinement 'Bruker SAINT+'
_computing_data_collection 'Bruker SMART'
_computing_data_reduction 'Bruker SAINT+'
_computing_molecular_graphics 'Bruker SHELXTL'
_computing_publication_material 'Bruker SHELXTL'
_computing_structure_refinement 'SHELXL-97 (Sheldrick, 1997)'
_computing_structure_solution 'SHELXS-97 (Sheldrick, 1990)'
_diffrn_ambient_temperature 173(2)
_diffrn_measured_fraction_theta_full 0.993
_diffrn_measured_fraction_theta_max 0.993
_diffrn_measurement_device_type 'Bruker X8 APEX II diffractometer'
_diffrn_measurement_method 'phi and omega scans'
_diffrn_radiation_monochromator graphite
_diffrn_radiation_source 'fine-focus sealed tube'
_diffrn_radiation_type MoK\a
_diffrn_radiation_wavelength 0.71073
_diffrn_reflns_av_R_equivalents 0.0616
_diffrn_reflns_av_sigmaI/netI 0.0750
_diffrn_reflns_limit_h_max 25
_diffrn_reflns_limit_h_min -25
_diffrn_reflns_limit_k_max 16
_diffrn_reflns_limit_k_min -16
_diffrn_reflns_limit_l_max 31
_diffrn_reflns_limit_l_min -31
_diffrn_reflns_number 65636
_diffrn_reflns_theta_full 28.75
_diffrn_reflns_theta_max 28.75
_diffrn_reflns_theta_min 1.84
_exptl_absorpt_coefficient_mu 7.116
_exptl_absorpt_correction_T_max 0.9322
_exptl_absorpt_correction_T_min 0.5364
_exptl_absorpt_correction_type empirical
_exptl_absorpt_process_details ' semi-empirical SADABS'
_exptl_crystal_colour brown
_exptl_crystal_density_diffrn 2.111
_exptl_crystal_density_meas ?
_exptl_crystal_density_method 'not measured'
_exptl_crystal_description platelet
_exptl_crystal_F_000 3256
_exptl_crystal_size_max 0.10
_exptl_crystal_size_mid 0.05
_exptl_crystal_size_min 0.01
_refine_diff_density_max 1.300
_refine_diff_density_min -1.137
_refine_diff_density_rms 0.201
_refine_ls_extinction_method none
_refine_ls_goodness_of_fit_ref 0.980
_refine_ls_hydrogen_treatment constr
_refine_ls_matrix_type full
_refine_ls_number_parameters 605
_refine_ls_number_reflns 13696
_refine_ls_number_restraints 0
_refine_ls_restrained_S_all 0.980
_refine_ls_R_factor_all 0.0728
_refine_ls_R_factor_gt 0.0355
_refine_ls_shift/su_max 0.002
_refine_ls_shift/su_mean 0.000
_refine_ls_structure_factor_coef Fsqd
_refine_ls_weighting_details 'calc w=1/[\s^2^(Fo^2^)+(0.0283P)^2^+0.0000P] where P=(Fo^2^+2Fc^2^)/3'
_refine_ls_weighting_scheme calc
_refine_ls_wR_factor_gt 0.0644
_refine_ls_wR_factor_ref 0.0723
_reflns_number_gt 9272
_reflns_number_total 13696
_reflns_threshold_expression >2sigma(I)
_cod_data_source_file ic7010748-file001.cif
_cod_data_source_block 4
_cod_depositor_comments
;
The following automatic conversions were performed:

'_exptl_crystal_density_meas' value 'not measured' was changed to '?'
- the value is perceived as not measured.

Automatic conversion script
Id: cif_fix_values 3008 2015-01-20 13:52:24Z robertas 
;
_cod_original_sg_symbol_Hall -P2ybc
_cod_original_sg_symbol_H-M P21/c
_cod_database_code 4339580

loop_
_symmetry_equiv_pos_as_xyz
'x, y, z'
'-x, y+1/2, -z+1/2'
'-x, -y, -z'
'x, -y-1/2, z-1/2'

loop_
_atom_site_label
_atom_site_type_symbol
_atom_site_fract_x
_atom_site_fract_y
_atom_site_fract_z
_atom_site_U_iso_or_equiv
_atom_site_adp_type
_atom_site_occupancy
_atom_site_symmetry_multiplicity
_atom_site_calc_flag
_atom_site_refinement_flags
_atom_site_disorder_assembly
_atom_site_disorder_group
W1 W 1.003612(11) 0.926445(16) 0.071508(9) 0.01614(6) Uani 1 1 d . . .
W2 W 1.061757(12) 1.109093(17) 0.043982(9) 0.01632(5) Uani 1 1 d . . .
W3 W 0.916124(11) 1.076160(16) 0.005853(9) 0.01612(5) Uani 1 1 d . . .
S1 S 1.02372(7) 0.76376(10) 0.01886(6) 0.0197(3) Uani 1 1 d . . .
S2 S 1.13604(7) 0.96255(10) 0.10034(5) 0.0195(3) Uani 1 1 d . . .
S3 S 0.98192(7) 1.10238(10) 0.11109(5) 0.0199(3) Uani 1 1 d . . .
S4 S 0.87047(7) 0.90507(10) 0.03163(6) 0.0191(3) Uani 1 1 d . . .
P1 P 1.00457(7) 0.82212(11) 0.16533(6) 0.0198(3) Uani 1 1 d . . .
S1A S 1.09921(8) 0.67109(12) 0.26318(6) 0.0284(3) Uani 1 1 d . . .
S2A S 1.30398(8) 0.49198(13) 0.29403(7) 0.0362(4) Uani 1 1 d . . .
S3A S 1.44450(16) 0.3362(2) 0.33868(13) 0.0528(8) Uani 0.50 1 d P A 1
C10A C 1.41592(16) 0.2991(2) 0.44432(13) 0.0543(8) Uani 0.50 1 d P A 1
H10A H 1.3944 0.2964 0.4764 0.065 Uiso 0.50 1 calc PR A 1
C11A C 1.4878(4) 0.2512(6) 0.4367(3) 0.059(2) Uani 1 1 d . A 1
H11A H 1.5200 0.2103 0.4673 0.071 Uiso 1 1 calc R A 1
C12A C 1.5028(4) 0.2694(6) 0.3854(3) 0.057(2) Uani 1 1 d . A 1
H12A H 1.5464 0.2434 0.3776 0.068 Uiso 1 1 calc R A 1
S3AA S 1.41592(16) 0.2991(2) 0.44432(13) 0.0543(8) Uani 0.50 1 d P A 2
C3AA C 1.44450(16) 0.3362(2) 0.33868(13) 0.0528(8) Uani 0.50 1 d P A 2
C1A C 1.0806(3) 0.7310(4) 0.1942(2) 0.0189(11) Uani 1 1 d . . .
C2A C 1.1297(3) 0.6964(4) 0.1652(2) 0.0285(14) Uani 1 1 d . . .
H2A H 1.1285 0.7192 0.1263 0.034 Uiso 1 1 calc R . .
C3A C 1.1829(3) 0.6229(4) 0.1987(2) 0.0283(13) Uani 1 1 d . . .
H3A H 1.2212 0.5928 0.1849 0.034 Uiso 1 1 calc R . .
C4A C 1.1728(3) 0.6005(4) 0.2526(2) 0.0250(13) Uani 1 1 d . . .
C5A C 1.2179(3) 0.5310(4) 0.2983(2) 0.0256(13) Uani 1 1 d . . .
C6A C 1.2038(3) 0.4885(4) 0.3474(2) 0.0291(13) Uani 1 1 d . . .
H6A H 1.1597 0.5015 0.3582 0.035 Uiso 1 1 calc R . .
C7A C 1.2615(3) 0.4228(4) 0.3805(3) 0.0343(15) Uani 1 1 d . . .
H7A H 1.2600 0.3871 0.4159 0.041 Uiso 1 1 calc R . .
C8A C 1.3195(3) 0.4156(4) 0.3572(2) 0.0302(14) Uani 1 1 d . A .
C9A C 1.3889(3) 0.3562(5) 0.3791(3) 0.0360(15) Uani 1 1 d . . .
C13A C 1.0051(3) 0.9002(4) 0.2313(2) 0.0287(14) Uani 1 1 d . . .
H13A H 0.9603 0.9454 0.2225 0.034 Uiso 1 1 calc R . .
H13B H 1.0033 0.8507 0.2638 0.034 Uiso 1 1 calc R . .
C14A C 1.0722(3) 0.9710(5) 0.2517(2) 0.0420(17) Uani 1 1 d . . .
H14A H 1.0699 1.0107 0.2872 0.063 Uiso 1 1 calc R . .
H14B H 1.0736 1.0216 0.2201 0.063 Uiso 1 1 calc R . .
H14C H 1.1168 0.9266 0.2611 0.063 Uiso 1 1 calc R . .
C15A C 0.9250(3) 0.7345(4) 0.1591(2) 0.0276(13) Uani 1 1 d . . .
H15A H 0.9297 0.7003 0.1981 0.033 Uiso 1 1 calc R . .
H15B H 0.8797 0.7786 0.1492 0.033 Uiso 1 1 calc R . .
C16A C 0.9171(3) 0.6483(5) 0.1127(2) 0.0359(15) Uani 1 1 d . . .
H16A H 0.8737 0.6047 0.1114 0.054 Uiso 1 1 calc R . .
H16B H 0.9611 0.6028 0.1228 0.054 Uiso 1 1 calc R . .
H16C H 0.9115 0.6815 0.0738 0.054 Uiso 1 1 calc R . .
P2 P 1.13629(8) 1.25954(12) 0.10825(6) 0.0262(3) Uani 1 1 d . . .
S1B S 1.28817(9) 1.37380(13) 0.15046(7) 0.0385(4) Uani 1 1 d . . .
S2B S 1.47603(9) 1.43150(14) 0.08113(8) 0.0478(5) Uani 1 1 d . . .
S3B S 1.63734(13) 1.4766(2) 0.06040(11) 0.0564(7) Uani 0.70 1 d P B 1
C10B C 1.6703(3) 1.6020(4) 0.1621(3) 0.121(2) Uani 0.70 1 d P B 1
H10B H 1.6708 1.6339 0.1990 0.145 Uiso 0.70 1 calc PR B 1
C11B C 1.7251(4) 1.6084(6) 0.1245(4) 0.063(2) Uani 1 1 d . B 1
H11B H 1.7661 1.6555 0.1355 0.075 Uiso 1 1 calc R B 1
C12B C 1.7146(4) 1.5481(6) 0.0770(4) 0.062(2) Uani 1 1 d . B 1
H12B H 1.7486 1.5455 0.0539 0.075 Uiso 1 1 calc R B 1
C3BB C 1.63734(13) 1.4766(2) 0.06040(11) 0.0564(7) Uani 0.30 1 d P B 2
S10B S 1.6703(3) 1.6020(4) 0.1621(3) 0.121(2) Uani 0.30 1 d P B 2
C1B C 1.2255(3) 1.2939(4) 0.1003(2) 0.0295(14) Uani 1 1 d . . .
C2B C 1.2524(4) 1.2729(5) 0.0536(3) 0.0476(19) Uani 1 1 d . . .
H2B H 1.2260 1.2317 0.0204 0.057 Uiso 1 1 calc R . .
C3B C 1.3219(4) 1.3164(5) 0.0577(3) 0.052(2) Uani 1 1 d . . .
H3B H 1.3473 1.3066 0.0284 0.062 Uiso 1 1 calc R . .
C4B C 1.3489(3) 1.3737(5) 0.1079(3) 0.0361(15) Uani 1 1 d . . .
C5B C 1.4200(3) 1.4281(5) 0.1280(3) 0.0355(15) Uani 1 1 d . . .
C6B C 1.4538(4) 1.4754(5) 0.1807(3) 0.0456(17) Uani 1 1 d . . .
H6B H 1.4317 1.4829 0.2122 0.055 Uiso 1 1 calc R . .
C7B C 1.5256(3) 1.5121(5) 0.1837(3) 0.0472(18) Uani 1 1 d . . .
H7B H 1.5568 1.5452 0.2181 0.057 Uiso 1 1 calc R . .
C8B C 1.5456(3) 1.4962(5) 0.1339(3) 0.0395(16) Uani 1 1 d . B .
C9B C 1.6137(4) 1.5260(5) 0.1199(3) 0.0455(17) Uani 1 1 d . . .
C13B C 1.0889(3) 1.3905(5) 0.1011(3) 0.0426(17) Uani 1 1 d . . .
H13C H 1.0361 1.3782 0.0973 0.051 Uiso 1 1 calc R . .
H13D H 1.1095 1.4321 0.1380 0.051 Uiso 1 1 calc R . .
C14B C 1.0957(4) 1.4564(5) 0.0489(3) 0.058(2) Uani 1 1 d . . .
H14D H 1.0693 1.5242 0.0479 0.087 Uiso 1 1 calc R . .
H14E H 1.0744 1.4167 0.0120 0.087 Uiso 1 1 calc R . .
H14F H 1.1478 1.4710 0.0529 0.087 Uiso 1 1 calc R . .
C15B C 1.1531(4) 1.2407(6) 0.1883(3) 0.0504(19) Uani 1 1 d . . .
H15C H 1.1698 1.3097 0.2084 0.060 Uiso 1 1 calc R . .
H15D H 1.1059 1.2219 0.1963 0.060 Uiso 1 1 calc R . .
C16B C 1.2082(5) 1.1572(7) 0.2151(3) 0.096(3) Uani 1 1 d . . .
H16D H 1.2132 1.1524 0.2578 0.144 Uiso 1 1 calc R . .
H16E H 1.2558 1.1760 0.2090 0.144 Uiso 1 1 calc R . .
H16F H 1.1918 1.0879 0.1964 0.144 Uiso 1 1 calc R . .
P3 P 0.80010(8) 1.17849(11) 0.00454(6) 0.0209(3) Uani 1 1 d . . .
S1C S 0.69673(8) 1.02269(14) -0.07804(7) 0.0398(4) Uani 1 1 d . . .
S2C S 0.47876(9) 0.87871(14) -0.11291(8) 0.0425(4) Uani 1 1 d . . .
S3C S 0.36990(11) 0.70330(16) -0.27464(8) 0.0593(5) Uani 1 1 d . . .
C1C C 0.7164(3) 1.1012(4) -0.0149(2) 0.0247(13) Uani 1 1 d . . .
C2C C 0.6600(3) 1.0955(5) 0.0104(3) 0.0384(16) Uani 1 1 d . . .
H2C H 0.6599 1.1326 0.0457 0.046 Uiso 1 1 calc R . .
C3C C 0.6017(3) 1.0292(5) -0.0208(3) 0.0409(16) Uani 1 1 d . . .
H3C H 0.5590 1.0167 -0.0080 0.049 Uiso 1 1 calc R . .
C4C C 0.6120(3) 0.9847(4) -0.0707(2) 0.0290(14) Uani 1 1 d . . .
C5C C 0.5653(3) 0.9179(5) -0.1157(3) 0.0362(15) Uani 1 1 d . . .
C6C C 0.5801(4) 0.8751(6) -0.1646(3) 0.0506(19) Uani 1 1 d . . .
H6C H 0.6254 0.8859 -0.1739 0.061 Uiso 1 1 calc R . .
C7C C 0.5221(4) 0.8135(6) -0.2000(3) 0.0483(18) Uani 1 1 d . . .
H7C H 0.5245 0.7789 -0.2355 0.058 Uiso 1 1 calc R . .
C8C C 0.4623(3) 0.8080(5) -0.1785(3) 0.0361(15) Uani 1 1 d . . .
C9C C 0.3930(3) 0.7510(5) -0.2026(3) 0.0369(15) Uani 1 1 d . . .
C10C C 0.3402(3) 0.7241(5) -0.1759(3) 0.0426(17) Uani 1 1 d . . .
H10C H 0.3423 0.7448 -0.1365 0.051 Uiso 1 1 calc R . .
C11C C 0.2827(4) 0.6635(6) -0.2114(3) 0.059(2) Uani 1 1 d . . .
H11C H 0.2425 0.6374 -0.1986 0.071 Uiso 1 1 calc R . .
C12C C 0.2908(4) 0.6459(5) -0.2663(3) 0.056(2) Uani 1 1 d . . .
H12C H 0.2568 0.6066 -0.2966 0.067 Uiso 1 1 calc R . .
C13C C 0.7779(3) 1.2819(4) -0.0537(2) 0.0294(14) Uani 1 1 d . . .
H13E H 0.8202 1.3315 -0.0469 0.035 Uiso 1 1 calc R . .
H13F H 0.7727 1.2464 -0.0925 0.035 Uiso 1 1 calc R . .
C14C C 0.7083(3) 1.3483(5) -0.0585(3) 0.0432(17) Uani 1 1 d . . .
H14G H 0.7018 1.4000 -0.0911 0.065 Uiso 1 1 calc R . .
H14H H 0.7133 1.3868 -0.0212 0.065 Uiso 1 1 calc R . .
H14I H 0.6655 1.3008 -0.0665 0.065 Uiso 1 1 calc R . .
C15C C 0.7960(3) 1.2501(4) 0.0712(2) 0.0280(13) Uani 1 1 d . . .
H15E H 0.7472 1.2848 0.0641 0.034 Uiso 1 1 calc R . .
H15F H 0.8016 1.1985 0.1042 0.034 Uiso 1 1 calc R . .
C16C C 0.8560(3) 1.3349(5) 0.0889(2) 0.0368(15) Uani 1 1 d . . .
H16G H 0.8524 1.3715 0.1250 0.055 Uiso 1 1 calc R . .
H16H H 0.8500 1.3870 0.0567 0.055 Uiso 1 1 calc R . .
H16I H 0.9044 1.3006 0.0965 0.055 Uiso 1 1 calc R . .

loop_
_atom_site_aniso_label
_atom_site_aniso_U_11
_atom_site_aniso_U_22
_atom_site_aniso_U_33
_atom_site_aniso_U_23
_atom_site_aniso_U_13
_atom_site_aniso_U_12
W1 0.01702(12) 0.01420(11) 0.01755(10) 0.00157(8) 0.00541(9) 0.00001(9)
W2 0.01665(12) 0.01400(11) 0.01840(10) 0.00008(8) 0.00504(8) -0.00066(9)
W3 0.01589(12) 0.01414(11) 0.01866(11) 0.00076(8) 0.00535(9) 0.00084(9)
S1 0.0208(7) 0.0162(7) 0.0224(7) 0.0007(5) 0.0066(5) 0.0005(6)
S2 0.0182(7) 0.0183(7) 0.0207(7) 0.0016(5) 0.0033(6) 0.0015(6)
S3 0.0216(7) 0.0193(7) 0.0192(6) -0.0010(5) 0.0065(5) 0.0012(6)
S4 0.0203(7) 0.0177(7) 0.0208(6) 0.0005(5) 0.0079(5) -0.0019(6)
P1 0.0206(8) 0.0186(8) 0.0214(7) 0.0035(6) 0.0079(6) 0.0008(6)
S1A 0.0309(9) 0.0304(9) 0.0260(7) 0.0096(6) 0.0114(6) 0.0093(7)
S2A 0.0344(9) 0.0420(10) 0.0348(9) 0.0148(7) 0.0137(7) 0.0130(8)
S3A 0.0414(18) 0.0517(19) 0.064(2) 0.0002(15) 0.0122(15) 0.0136(14)
C10A 0.0457(19) 0.057(2) 0.0594(19) 0.0120(15) 0.0137(15) 0.0147(15)
C11A 0.050(5) 0.045(5) 0.071(6) 0.018(4) -0.003(4) 0.005(4)
C12A 0.033(4) 0.055(5) 0.080(6) 0.000(4) 0.012(4) 0.016(4)
S3AA 0.0457(19) 0.057(2) 0.0594(19) 0.0120(15) 0.0137(15) 0.0147(15)
C3AA 0.0414(18) 0.0517(19) 0.064(2) 0.0002(15) 0.0122(15) 0.0136(14)
C1A 0.024(3) 0.015(3) 0.017(3) 0.004(2) 0.004(2) -0.003(2)
C2A 0.031(4) 0.036(4) 0.021(3) 0.009(3) 0.012(3) 0.007(3)
C3A 0.033(3) 0.028(3) 0.026(3) 0.007(3) 0.010(3) 0.011(3)
C4A 0.029(3) 0.020(3) 0.026(3) 0.001(2) 0.007(2) 0.002(2)
C5A 0.024(3) 0.021(3) 0.032(3) 0.002(2) 0.008(3) 0.000(2)
C6A 0.029(3) 0.028(3) 0.031(3) 0.003(3) 0.009(3) 0.005(3)
C7A 0.043(4) 0.032(4) 0.029(3) 0.010(3) 0.013(3) 0.008(3)
C8A 0.034(4) 0.025(3) 0.032(3) 0.006(3) 0.010(3) 0.006(3)
C9A 0.042(4) 0.028(4) 0.039(4) 0.006(3) 0.012(3) 0.009(3)
C13A 0.033(4) 0.030(3) 0.026(3) 0.003(2) 0.011(3) 0.011(3)
C14A 0.062(5) 0.025(4) 0.031(3) -0.004(3) -0.001(3) 0.003(3)
C15A 0.028(3) 0.027(3) 0.031(3) 0.006(3) 0.013(3) 0.001(3)
C16A 0.033(4) 0.032(4) 0.041(4) 0.008(3) 0.008(3) -0.013(3)
P2 0.0250(9) 0.0231(8) 0.0297(8) -0.0072(6) 0.0064(7) -0.0054(7)
S1B 0.0344(10) 0.0408(10) 0.0412(9) -0.0127(8) 0.0119(7) -0.0128(8)
S2B 0.0367(10) 0.0500(12) 0.0599(12) -0.0133(9) 0.0186(9) -0.0136(9)
S3B 0.0447(15) 0.0636(17) 0.0649(16) -0.0099(13) 0.0220(12) -0.0096(13)
C10B 0.069(4) 0.078(4) 0.235(8) 0.010(4) 0.074(5) -0.009(3)
C11B 0.049(5) 0.068(6) 0.081(6) -0.015(5) 0.034(4) -0.015(4)
C12B 0.041(5) 0.063(5) 0.082(6) -0.020(5) 0.017(4) -0.007(4)
C3BB 0.0447(15) 0.0636(17) 0.0649(16) -0.0099(13) 0.0220(12) -0.0096(13)
S10B 0.069(4) 0.078(4) 0.235(8) 0.010(4) 0.074(5) -0.009(3)
C1B 0.024(3) 0.025(3) 0.037(3) -0.003(3) 0.005(3) -0.010(3)
C2B 0.048(4) 0.053(5) 0.049(4) -0.025(3) 0.026(4) -0.027(4)
C3B 0.047(5) 0.053(5) 0.067(5) -0.033(4) 0.035(4) -0.031(4)
C4B 0.035(4) 0.025(4) 0.050(4) -0.004(3) 0.015(3) -0.006(3)
C5B 0.024(3) 0.032(4) 0.051(4) 0.000(3) 0.011(3) -0.006(3)
C6B 0.043(4) 0.045(4) 0.047(4) -0.008(3) 0.010(3) -0.016(3)
C7B 0.035(4) 0.053(5) 0.050(4) -0.009(3) 0.006(3) -0.016(3)
C8B 0.031(4) 0.032(4) 0.050(4) -0.001(3) 0.004(3) -0.012(3)
C9B 0.038(4) 0.041(4) 0.056(4) 0.000(3) 0.012(3) -0.001(3)
C13B 0.036(4) 0.026(4) 0.066(5) -0.021(3) 0.015(3) -0.006(3)
C14B 0.048(5) 0.027(4) 0.090(6) -0.004(4) 0.003(4) -0.001(3)
C15B 0.044(4) 0.072(5) 0.033(4) -0.005(4) 0.009(3) -0.010(4)
C16B 0.122(9) 0.105(8) 0.049(5) -0.002(5) 0.005(5) -0.039(7)
P3 0.0169(8) 0.0188(8) 0.0272(7) 0.0000(6) 0.0066(6) 0.0007(6)
S1C 0.0292(9) 0.0482(11) 0.0451(10) -0.0192(8) 0.0158(7) -0.0152(8)
S2C 0.0302(9) 0.0459(11) 0.0531(11) -0.0170(8) 0.0147(8) -0.0107(8)
S3C 0.0602(13) 0.0613(13) 0.0468(11) -0.0065(9) -0.0009(9) -0.0181(10)
C1C 0.022(3) 0.020(3) 0.032(3) -0.001(2) 0.007(3) 0.002(2)
C2C 0.034(4) 0.046(4) 0.041(4) -0.014(3) 0.021(3) -0.022(3)
C3C 0.029(4) 0.053(4) 0.048(4) -0.006(3) 0.023(3) -0.012(3)
C4C 0.025(3) 0.027(3) 0.037(3) 0.006(3) 0.011(3) -0.005(3)
C5C 0.024(3) 0.040(4) 0.042(4) -0.001(3) 0.006(3) -0.003(3)
C6C 0.044(4) 0.069(5) 0.045(4) -0.014(4) 0.022(3) -0.024(4)
C7C 0.047(5) 0.063(5) 0.042(4) -0.014(3) 0.024(3) -0.016(4)
C8C 0.034(4) 0.034(4) 0.036(4) -0.003(3) 0.003(3) -0.003(3)
C9C 0.029(4) 0.028(4) 0.049(4) -0.007(3) 0.003(3) -0.003(3)
C10C 0.028(4) 0.041(4) 0.061(4) -0.006(3) 0.015(3) -0.005(3)
C11C 0.037(5) 0.056(5) 0.077(6) -0.008(4) 0.003(4) -0.014(4)
C12C 0.038(4) 0.035(4) 0.077(6) 0.000(4) -0.013(4) -0.015(3)
C13C 0.033(4) 0.021(3) 0.032(3) 0.004(3) 0.007(3) 0.004(3)
C14C 0.029(4) 0.043(4) 0.063(5) 0.019(3) 0.021(3) 0.013(3)
C15C 0.033(3) 0.024(3) 0.030(3) -0.005(2) 0.014(3) 0.004(3)
C16C 0.046(4) 0.029(4) 0.032(3) -0.010(3) 0.006(3) 0.007(3)

loop_
_atom_type_symbol
_atom_type_description
_atom_type_scat_dispersion_real
_atom_type_scat_dispersion_imag
_atom_type_scat_source
C C 0.0033 0.0016 'International Tables Vol C Tables 4.2.6.8 and 6.1.1.4'
H H 0.0000 0.0000 'International Tables Vol C Tables 4.2.6.8 and 6.1.1.4'
P P 0.1023 0.0942 'International Tables Vol C Tables 4.2.6.8 and 6.1.1.4'
S S 0.1246 0.1234 'International Tables Vol C Tables 4.2.6.8 and 6.1.1.4'
W W -0.8490 6.8722 'International Tables Vol C Tables 4.2.6.8 and 6.1.1.4'

loop_
_geom_angle_atom_site_label_1
_geom_angle_atom_site_label_2
_geom_angle_atom_site_label_3
_geom_angle
_geom_angle_site_symmetry_1
_geom_angle_site_symmetry_3
S4 W1 S2 172.62(4) . .
S4 W1 S1 90.27(4) . .
S2 W1 S1 90.08(4) . .
S4 W1 S3 88.83(4) . .
S2 W1 S3 89.81(4) . .
S1 W1 S3 172.03(4) . .
S4 W1 P1 91.90(4) . .
S2 W1 P1 95.45(4) . .
S1 W1 P1 92.66(4) . .
S3 W1 P1 95.29(4) . .
S4 W1 W3 117.30(3) . 3_775
S2 W1 W3 57.20(3) . 3_775
S1 W1 W3 56.81(3) . 3_775
S3 W1 W3 116.92(3) . 3_775
P1 W1 W3 135.28(3) . 3_775
S4 W1 W3 56.71(3) . .
S2 W1 W3 116.78(3) . .
S1 W1 W3 116.38(3) . .
S3 W1 W3 56.87(3) . .
P1 W1 W3 134.92(3) . .
W3 W1 W3 89.706(9) 3_775 .
S4 W1 W2 57.31(3) . 3_775
S2 W1 W2 117.24(3) . 3_775
S1 W1 W2 56.57(3) . 3_775
S3 W1 W2 116.73(3) . 3_775
P1 W1 W2 132.58(3) . 3_775
W3 W1 W2 60.078(9) 3_775 3_775
W3 W1 W2 59.884(8) . 3_775
S4 W1 W2 116.59(3) . .
S2 W1 W2 56.93(3) . .
S1 W1 W2 116.68(3) . .
S3 W1 W2 57.05(3) . .
P1 W1 W2 137.30(3) . .
W3 W1 W2 59.938(8) 3_775 .
W3 W1 W2 59.899(9) . .
W2 W1 W2 90.118(9) 3_775 .
S1 W2 S2 172.29(4) 3_775 .
S1 W2 S4 90.11(4) 3_775 3_775
S2 W2 S4 89.98(4) . 3_775
S1 W2 S3 89.27(4) 3_775 .
S2 W2 S3 89.50(4) . .
S4 W2 S3 171.48(4) 3_775 .
S1 W2 P2 92.37(5) 3_775 .
S2 W2 P2 95.22(5) . .
S4 W2 P2 99.45(4) 3_775 .
S3 W2 P2 89.07(4) . .
S1 W2 W3 117.09(3) 3_775 3_775
S2 W2 W3 57.02(3) . 3_775
S4 W2 W3 56.52(3) 3_775 3_775
S3 W2 W3 116.56(3) . 3_775
P2 W2 W3 139.55(3) . 3_775
S1 W2 W3 56.85(3) 3_775 .
S2 W2 W3 116.47(3) . .
S4 W2 W3 116.14(3) 3_775 .
S3 W2 W3 56.84(3) . .
P2 W2 W3 130.74(3) . .
W3 W2 W3 89.588(9) 3_775 .
S1 W2 W1 57.15(3) 3_775 3_775
S2 W2 W1 116.98(3) . 3_775
S4 W2 W1 56.48(3) 3_775 3_775
S3 W2 W1 116.54(3) . 3_775
P2 W2 W1 137.42(3) . 3_775
W3 W2 W1 60.014(8) 3_775 3_775
W3 W2 W1 59.742(8) . 3_775
S1 W2 W1 116.73(3) 3_775 .
S2 W2 W1 56.60(3) . .
S4 W2 W1 116.18(3) 3_775 .
S3 W2 W1 56.90(3) . .
P2 W2 W1 132.35(3) . .
W3 W2 W1 59.718(8) 3_775 .
W3 W2 W1 59.914(8) . .
W1 W2 W1 89.882(9) 3_775 .
S4 W3 S1 172.94(4) . 3_775
S4 W3 S3 89.02(4) . .
S1 W3 S3 89.45(4) 3_775 .
S4 W3 S2 90.52(4) . 3_775
S1 W3 S2 90.14(4) 3_775 3_775
S3 W3 S2 172.83(4) . 3_775
S4 W3 P3 94.56(4) . .
S1 W3 P3 92.49(4) 3_775 .
S3 W3 P3 98.02(4) . .
S2 W3 P3 89.15(4) 3_775 .
S4 W3 W1 117.69(3) . 3_775
S1 W3 W1 57.28(3) 3_775 3_775
S3 W3 W1 117.36(3) . 3_775
S2 W3 W1 56.82(3) 3_775 3_775
P3 W3 W1 130.74(3) . 3_775
S4 W3 W2 57.41(3) . 3_775
S1 W3 W2 117.56(3) 3_775 3_775
S3 W3 W2 117.18(3) . 3_775
S2 W3 W2 56.97(3) 3_775 3_775
P3 W3 W2 132.16(3) . 3_775
W1 W3 W2 60.344(8) 3_775 3_775
S4 W3 W2 116.93(3) . .
S1 W3 W2 56.74(3) 3_775 .
S3 W3 W2 57.22(3) . .
S2 W3 W2 116.95(3) 3_775 .
P3 W3 W2 137.15(3) . .
W1 W3 W2 60.181(9) 3_775 .
W2 W3 W2 90.412(9) 3_775 .
S4 W3 W1 56.77(3) . .
S1 W3 W1 116.90(3) 3_775 .
S3 W3 W1 57.11(3) . .
S2 W3 W1 117.02(3) 3_775 .
P3 W3 W1 138.86(3) . .
W1 W3 W1 90.294(9) 3_775 .
W2 W3 W1 60.102(8) 3_775 .
W2 W3 W1 60.187(8) . .
W2 S1 W3 66.41(3) 3_775 3_775
W2 S1 W1 66.29(3) 3_775 .
W3 S1 W1 65.91(3) 3_775 .
W1 S2 W2 66.47(3) . .
W1 S2 W3 65.98(3) . 3_775
W2 S2 W3 66.00(3) . 3_775
W3 S3 W1 66.01(3) . .
W3 S3 W2 65.94(3) . .
W1 S3 W2 66.06(3) . .
W3 S4 W1 66.53(3) . .
W3 S4 W2 66.07(3) . 3_775
W1 S4 W2 66.21(3) . 3_775
C1A P1 C13A 101.7(2) . .
C1A P1 C15A 101.7(2) . .
C13A P1 C15A 101.4(2) . .
C1A P1 W1 117.22(16) . .
C13A P1 W1 117.04(19) . .
C15A P1 W1 115.29(18) . .
C4A S1A C1A 92.8(2) . .
C8A S2A C5A 92.5(3) . .
C12A S3A C9A 96.9(4) . .
C11A C10A C9A 96.7(4) . .
C11A C10A H10A 131.7 . .
C9A C10A H10A 131.7 . .
C12A C11A C10A 117.2(6) . .
C12A C11A H11A 121.4 . .
C10A C11A H11A 121.4 . .
C11A C12A S3A 116.0(6) . .
C11A C12A H12A 122.0 . .
S3A C12A H12A 122.0 . .
C2A C1A S1A 109.9(4) . .
C2A C1A P1 126.3(4) . .
S1A C1A P1 123.8(3) . .
C1A C2A C3A 113.7(5) . .
C1A C2A H2A 123.2 . .
C3A C2A H2A 123.2 . .
C4A C3A C2A 112.7(5) . .
C4A C3A H3A 123.7 . .
C2A C3A H3A 123.7 . .
C3A C4A C5A 127.0(5) . .
C3A C4A S1A 110.9(4) . .
C5A C4A S1A 122.0(4) . .
C6A C5A C4A 130.0(5) . .
C6A C5A S2A 110.5(4) . .
C4A C5A S2A 119.5(4) . .
C5A C6A C7A 112.8(5) . .
C5A C6A H6A 123.6 . .
C7A C6A H6A 123.6 . .
C8A C7A C6A 113.9(5) . .
C8A C7A H7A 123.1 . .
C6A C7A H7A 123.1 . .
C7A C8A C9A 129.5(5) . .
C7A C8A S2A 110.3(4) . .
C9A C8A S2A 120.1(4) . .
C8A C9A S3A 122.5(5) . .
C8A C9A C10A 124.1(5) . .
S3A C9A C10A 113.3(4) . .
C14A C13A P1 112.8(4) . .
C14A C13A H13A 109.0 . .
P1 C13A H13A 109.0 . .
C14A C13A H13B 109.0 . .
P1 C13A H13B 109.0 . .
H13A C13A H13B 107.8 . .
C13A C14A H14A 109.5 . .
C13A C14A H14B 109.5 . .
H14A C14A H14B 109.5 . .
C13A C14A H14C 109.5 . .
H14A C14A H14C 109.5 . .
H14B C14A H14C 109.5 . .
C16A C15A P1 113.5(4) . .
C16A C15A H15A 108.9 . .
P1 C15A H15A 108.9 . .
C16A C15A H15B 108.9 . .
P1 C15A H15B 108.9 . .
H15A C15A H15B 107.7 . .
C15A C16A H16A 109.5 . .
C15A C16A H16B 109.5 . .
H16A C16A H16B 109.5 . .
C15A C16A H16C 109.5 . .
H16A C16A H16C 109.5 . .
H16B C16A H16C 109.5 . .
C1B P2 C15B 103.7(3) . .
C1B P2 C13B 102.9(3) . .
C15B P2 C13B 98.5(3) . .
C1B P2 W2 119.33(19) . .
C15B P2 W2 114.7(2) . .
C13B P2 W2 114.9(2) . .
C4B S1B C1B 92.6(3) . .
C5B S2B C8B 92.0(3) . .
C12B S3B C9B 91.6(4) . .
C11B C10B C9B 96.9(6) . .
C11B C10B H10B 131.6 . .
C9B C10B H10B 131.6 . .
C12B C11B C10B 119.4(7) . .
C12B C11B H11B 120.3 . .
C10B C11B H11B 120.3 . .
C11B C12B S3B 114.9(6) . .
C11B C12B H12B 122.5 . .
S3B C12B H12B 122.5 . .
C2B C1B S1B 108.7(4) . .
C2B C1B P2 127.7(4) . .
S1B C1B P2 123.3(3) . .
C1B C2B C3B 115.2(6) . .
C1B C2B H2B 122.4 . .
C3B C2B H2B 122.4 . .
C4B C3B C2B 112.7(6) . .
C4B C3B H3B 123.7 . .
C2B C3B H3B 123.7 . .
C3B C4B C5B 128.2(6) . .
C3B C4B S1B 110.8(5) . .
C5B C4B S1B 121.0(5) . .
C6B C5B C4B 130.9(6) . .
C6B C5B S2B 110.5(5) . .
C4B C5B S2B 118.5(5) . .
C5B C6B C7B 112.9(6) . .
C5B C6B H6B 123.5 . .
C7B C6B H6B 123.5 . .
C8B C7B C6B 114.1(6) . .
C8B C7B H7B 123.0 . .
C6B C7B H7B 123.0 . .
C7B C8B C9B 129.7(6) . .
C7B C8B S2B 110.4(5) . .
C9B C8B S2B 119.9(5) . .
C8B C9B C10B 120.2(6) . .
C8B C9B S3B 122.9(5) . .
C10B C9B S3B 116.8(5) . .
C14B C13B P2 114.0(4) . .
C14B C13B H13C 108.8 . .
P2 C13B H13C 108.8 . .
C14B C13B H13D 108.8 . .
P2 C13B H13D 108.8 . .
H13C C13B H13D 107.7 . .
C13B C14B H14D 109.5 . .
C13B C14B H14E 109.5 . .
H14D C14B H14E 109.5 . .
C13B C14B H14F 109.5 . .
H14D C14B H14F 109.5 . .
H14E C14B H14F 109.5 . .
C16B C15B P2 115.3(5) . .
C16B C15B H15C 108.5 . .
P2 C15B H15C 108.5 . .
C16B C15B H15D 108.5 . .
P2 C15B H15D 108.5 . .
H15C C15B H15D 107.5 . .
C15B C16B H16D 109.5 . .
C15B C16B H16E 109.5 . .
H16D C16B H16E 109.5 . .
C15B C16B H16F 109.5 . .
H16D C16B H16F 109.5 . .
H16E C16B H16F 109.5 . .
C1C P3 C15C 103.6(2) . .
C1C P3 C13C 100.6(2) . .
C15C P3 C13C 103.8(3) . .
C1C P3 W3 115.49(18) . .
C15C P3 W3 118.78(19) . .
C13C P3 W3 112.37(18) . .
C4C S1C C1C 93.2(3) . .
C8C S2C C5C 92.7(3) . .
C12C S3C C9C 91.4(3) . .
C2C C1C S1C 109.7(4) . .
C2C C1C P3 131.2(4) . .
S1C C1C P3 119.0(3) . .
C1C C2C C3C 113.6(5) . .
C1C C2C H2C 123.2 . .
C3C C2C H2C 123.2 . .
C4C C3C C2C 114.1(5) . .
C4C C3C H3C 122.9 . .
C2C C3C H3C 122.9 . .
C3C C4C C5C 131.6(5) . .
C3C C4C S1C 109.5(4) . .
C5C C4C S1C 118.9(4) . .
C6C C5C C4C 128.1(6) . .
C6C C5C S2C 109.8(5) . .
C4C C5C S2C 122.0(5) . .
C5C C6C C7C 113.8(6) . .
C5C C6C H6C 123.1 . .
C7C C6C H6C 123.1 . .
C8C C7C C6C 113.5(6) . .
C8C C7C H7C 123.2 . .
C6C C7C H7C 123.2 . .
C7C C8C C9C 129.0(6) . .
C7C C8C S2C 110.1(5) . .
C9C C8C S2C 121.0(5) . .
C10C C9C C8C 129.6(6) . .
C10C C9C S3C 110.3(5) . .
C8C C9C S3C 120.1(5) . .
C9C C10C C11C 114.2(6) . .
C9C C10C H10C 122.9 . .
C11C C10C H10C 122.9 . .
C12C C11C C10C 112.3(7) . .
C12C C11C H11C 123.8 . .
C10C C11C H11C 123.8 . .
C11C C12C S3C 111.9(5) . .
C11C C12C H12C 124.1 . .
S3C C12C H12C 124.1 . .
C14C C13C P3 116.6(4) . .
C14C C13C H13E 108.1 . .
P3 C13C H13E 108.1 . .
C14C C13C H13F 108.1 . .
P3 C13C H13F 108.1 . .
H13E C13C H13F 107.3 . .
C13C C14C H14G 109.5 . .
C13C C14C H14H 109.5 . .
H14G C14C H14H 109.5 . .
C13C C14C H14I 109.5 . .
H14G C14C H14I 109.5 . .
H14H C14C H14I 109.5 . .
C16C C15C P3 111.6(4) . .
C16C C15C H15E 109.3 . .
P3 C15C H15E 109.3 . .
C16C C15C H15F 109.3 . .
P3 C15C H15F 109.3 . .
H15E C15C H15F 108.0 . .
C15C C16C H16G 109.5 . .
C15C C16C H16H 109.5 . .
H16G C16C H16H 109.5 . .
C15C C16C H16I 109.5 . .
H16G C16C H16I 109.5 . .
H16H C16C H16I 109.5 . .

loop_
_geom_bond_atom_site_label_1
_geom_bond_atom_site_label_2
_geom_bond_distance
_geom_bond_site_symmetry_2
W1 S4 2.4433(13) .
W1 S2 2.4464(13) .
W1 S1 2.4604(13) .
W1 S3 2.4626(13) .
W1 P1 2.5522(13) .
W1 W3 2.6698(3) 3_775
W1 W3 2.6793(3) .
W1 W2 2.6817(3) 3_775
W1 W2 2.6867(3) .
W2 S1 2.4442(13) 3_775
W2 S2 2.4556(13) .
W2 S4 2.4663(13) 3_775
W2 S3 2.4667(13) .
W2 P2 2.5689(14) .
W2 W3 2.6758(3) 3_775
W2 W3 2.6789(3) .
W2 W1 2.6817(3) 3_775
W3 S4 2.4417(13) .
W3 S1 2.4472(13) 3_775
W3 S3 2.4560(13) .
W3 S2 2.4571(12) 3_775
W3 P3 2.5311(14) .
W3 W1 2.6698(3) 3_775
W3 W2 2.6758(3) 3_775
S1 W2 2.4442(13) 3_775
S1 W3 2.4472(13) 3_775
S2 W3 2.4571(12) 3_775
S4 W2 2.4663(13) 3_775
P1 C1A 1.810(5) .
P1 C13A 1.825(5) .
P1 C15A 1.832(5) .
S1A C4A 1.722(5) .
S1A C1A 1.726(5) .
S2A C8A 1.718(5) .
S2A C5A 1.728(5) .
S3A C12A 1.561(7) .
S3A C9A 1.618(6) .
C10A C11A 1.540(8) .
C10A C9A 1.636(6) .
C10A H10A 0.9500 .
C11A C12A 1.331(9) .
C11A H11A 0.9500 .
C12A H12A 0.9500 .
C1A C2A 1.366(7) .
C2A C3A 1.425(7) .
C2A H2A 0.9500 .
C3A C4A 1.358(7) .
C3A H3A 0.9500 .
C4A C5A 1.456(7) .
C5A C6A 1.360(7) .
C6A C7A 1.412(7) .
C6A H6A 0.9500 .
C7A C8A 1.357(8) .
C7A H7A 0.9500 .
C8A C9A 1.469(8) .
C13A C14A 1.511(8) .
C13A H13A 0.9900 .
C13A H13B 0.9900 .
C14A H14A 0.9800 .
C14A H14B 0.9800 .
C14A H14C 0.9800 .
C15A C16A 1.506(7) .
C15A H15A 0.9900 .
C15A H15B 0.9900 .
C16A H16A 0.9800 .
C16A H16B 0.9800 .
C16A H16C 0.9800 .
P2 C1B 1.801(6) .
P2 C15B 1.829(6) .
P2 C13B 1.849(6) .
S1B C4B 1.719(6) .
S1B C1B 1.733(5) .
S2B C5B 1.727(6) .
S2B C8B 1.735(6) .
S3B C12B 1.663(7) .
S3B C9B 1.696(7) .
C10B C11B 1.539(9) .
C10B C9B 1.561(9) .
C10B H10B 0.9500 .
C11B C12B 1.312(9) .
C11B H11B 0.9500 .
C12B H12B 0.9500 .
C1B C2B 1.355(7) .
C2B C3B 1.399(8) .
C2B H2B 0.9500 .
C3B C4B 1.350(8) .
C3B H3B 0.9500 .
C4B C5B 1.461(8) .
C5B C6B 1.357(8) .
C6B C7B 1.414(8) .
C6B H6B 0.9500 .
C7B C8B 1.339(8) .
C7B H7B 0.9500 .
C8B C9B 1.462(8) .
C13B C14B 1.510(9) .
C13B H13C 0.9900 .
C13B H13D 0.9900 .
C14B H14D 0.9800 .
C14B H14E 0.9800 .
C14B H14F 0.9800 .
C15B C16B 1.483(10) .
C15B H15C 0.9900 .
C15B H15D 0.9900 .
C16B H16D 0.9800 .
C16B H16E 0.9800 .
C16B H16F 0.9800 .
P3 C1C 1.800(5) .
P3 C15C 1.821(5) .
P3 C13C 1.841(5) .
S1C C4C 1.725(6) .
S1C C1C 1.727(5) .
S2C C8C 1.724(6) .
S2C C5C 1.727(6) .
S3C C12C 1.718(7) .
S3C C9C 1.728(6) .
C1C C2C 1.359(7) .
C2C C3C 1.409(8) .
C2C H2C 0.9500 .
C3C C4C 1.357(7) .
C3C H3C 0.9500 .
C4C C5C 1.438(8) .
C5C C6C 1.361(8) .
C6C C7C 1.405(8) .
C6C H6C 0.9500 .
C7C C8C 1.362(8) .
C7C H7C 0.9500 .
C8C C9C 1.460(8) .
C9C C10C 1.361(8) .
C10C C11C 1.393(8) .
C10C H10C 0.9500 .
C11C C12C 1.356(9) .
C11C H11C 0.9500 .
C12C H12C 0.9500 .
C13C C14C 1.532(7) .
C13C H13E 0.9900 .
C13C H13F 0.9900 .
C14C H14G 0.9800 .
C14C H14H 0.9800 .
C14C H14I 0.9800 .
C15C C16C 1.522(7) .
C15C H15E 0.9900 .
C15C H15F 0.9900 .
C16C H16G 0.9800 .
C16C H16H 0.9800 .
C16C H16I 0.9800 .
